data_4003159
loop_
_publ_author_name
'Yao, Qingxia'
'Bermejo G\'omez, Antonio'
'Su, Jie'
'Pascanu, Vlad'
'Yun, Yifeng'
'Zheng, Haoquan'
'Chen, Hong'
'Liu, Leifeng'
'Abdelhamid, Hani Nasser'
'Mart\'in-Matute, Bel\'en'
'Zou, Xiaodong'

_publ_section_title
;
 Series of Highly Stable Isoreticular Lanthanide Metal--Organic Frameworks
 with Expanding Pore Size and Tunable Luminescent Properties
;
_journal_issue 15
_journal_name_full 'Chemistry of Materials'
_journal_page_first 5332
_journal_paper_doi 10.1021/acs.chemmater.5b01711
_journal_volume 27
_journal_year 2015
_chemical_formula_sum 'C26 H15 La N O18.39'
_chemical_formula_weight 773.56
_space_group_IT_number 155
_space_group_name_Hall 'R 3 2"'
_space_group_name_H-M_alt 'R 3 2 :H'
_symmetry_cell_setting trigonal
_symmetry_Int_Tables_number 155
_symmetry_space_group_name_Hall 'R 3 2"'
_symmetry_space_group_name_H-M 'R 3 2 :H'
_cell_angle_alpha 90
_cell_angle_beta 90
_cell_angle_gamma 120
_cell_formula_units_Z 9
_cell_length_a 28.320(5)
_cell_length_b 28.320(5)
_cell_length_c 12.835(3)
_cell_measurement_reflns_used 649
_cell_measurement_temperature 298
_cell_measurement_theta_max 40
_cell_measurement_theta_min 2
_cell_volume 8915(3)
_diffrn_ambient_temperature 298
_diffrn_radiation_source Synchrotron
_diffrn_radiation_type Synchrotron
_diffrn_radiation_wavelength 0.827107
_exptl_absorpt_coefficient_mu 1.691
_exptl_crystal_density_diffrn 1.297
_pd_proc_ls_background_function 'Chebychev polynomial'
_pd_proc_ls_pref_orient_corr ' ?                                                                         '
_pd_proc_ls_profile_function 'PearsonVII Peak Type'
_pd_proc_ls_prof_R_factor 0.0537
_pd_proc_ls_prof_wR_expected 0.0678
_pd_proc_ls_prof_wR_factor 0.0722
_refine_ls_goodness_of_fit_all 1.065
_refine_ls_R_I_factor 0.0097
_cod_data_source_file cm5b01711_si_003.cif
_cod_data_source_block I
_cod_original_cell_volume 8914(3)
_cod_original_sg_symbol_H-M 'R 3 2'
_cod_database_code 4003159

loop_
_symmetry_equiv_pos_site_id
_symmetry_equiv_pos_as_xyz
1 x,y,z
2 -y,x-y,z
3 -x+y,-x,z
4 y,x,-z
5 x-y,-y,-z
6 -x,-x+y,-z
7 x+2/3,y+1/3,z+1/3
8 -y+2/3,x-y+1/3,z+1/3
9 -x+y+2/3,-x+1/3,z+1/3
10 y+2/3,x+1/3,-z+1/3
11 x-y+2/3,-y+1/3,-z+1/3
12 -x+2/3,-x+y+1/3,-z+1/3
13 x+1/3,y+2/3,z+2/3
14 -y+1/3,x-y+2/3,z+2/3
15 -x+y+1/3,-x+2/3,z+2/3
16 y+1/3,x+2/3,-z+2/3
17 x-y+1/3,-y+2/3,-z+2/3
18 -x+1/3,-x+y+2/3,-z+2/3

loop_
_atom_site_label
_atom_site_type_symbol
_atom_site_fract_x
_atom_site_fract_y
_atom_site_fract_z
_atom_site_adp_type
_atom_site_U_iso_or_equiv
_atom_site_symmetry_multiplicity
_atom_site_occupancy
_atom_site_calc_flag
La La 0.322447 0 0 Uiso 0.0279 9 1 d
O1 O 0.313523 0.067595 0.242087 Uiso 0.0496 18 1 d
O2 O 0.042933 0.310245 0.197117 Uiso 0.0496 18 1 d
O3 O 0.081963 0.386175 0.105837 Uiso 0.0496 18 1 d
O4 O 0.234108 0 0 Uiso 0.0496 9 1 d
C1 C 0.333333 0.099565 0.166667 Uiso 0.0575 9 1 d
C2 C 0.333333 0.151475 0.166667 Uiso 0.0575 9 1 d
C3 C 0.295383 0.156685 0.224027 Uiso 0.0575 18 1 d
C4 C 0.295383 0.205055 0.224027 Uiso 0.0575 18 1 d
C5 C 0.333333 0.248225 0.166667 Uiso 0.0575 9 1 d
C6 C 0.333333 0.299775 0.166667 Uiso 0.0575 9 1 d
C7 C 0.284983 0.299775 0.163957 Uiso 0.0575 18 0.6667 d
N7 N 0.284983 0.299775 0.163957 Uiso 0.0575 18 0.3333 d
C8 C 0.284983 0.348165 0.163957 Uiso 0.0575 18 1 d
C9 C 0.333333 0.396525 0.166667 Uiso 0.0575 9 0.6667 d
N9 N 0.333333 0.396525 0.166667 Uiso 0.0575 9 0.3333 d
C10 C 0.233453 0.348175 0.161067 Uiso 0.0575 18 1 d
C11 C 0.188433 0.307675 0.210297 Uiso 0.0575 18 1 d
C12 C 0.140083 0.307685 0.207587 Uiso 0.0575 18 1 d
C13 C 0.136743 0.348195 0.155637 Uiso 0.0575 18 1 d
C14 C 0.181753 0.388685 0.106407 Uiso 0.0575 18 1 d
C15 C 0.230113 0.388675 0.109117 Uiso 0.0575 18 1 d
C16 C 0.084863 0.348205 0.152727 Uiso 0.0575 18 1 d
H3 H 0.267683 0.125175 0.265907 Uiso 0.0575 18 1 d
H4 H 0.267683 0.208865 0.265907 Uiso 0.0575 18 1 d
H7 H 0.249683 0.264485 0.161967 Uiso 0.0575 18 0.6667 d
H9 H 0.333333 0.431835 0.166667 Uiso 0.0575 9 0.6667 d
H11 H 0.190873 0.278115 0.248217 Uiso 0.0575 18 1 d
H12 H 0.107223 0.278135 0.243527 Uiso 0.0575 18 1 d
H14 H 0.179313 0.418245 0.068487 Uiso 0.0575 18 1 d
H15 H 0.262963 0.418235 0.073177 Uiso 0.0575 18 1 d
Ow1 O 0.473331 0.230835 -0.503233 Uiso 0.08 18 0.9597 d
Ow2 O 0.175122 0.665346 2.006226 Uiso 0.08 18 1 d
Ow3 O -1.018759 0.930341 -0.712812 Uiso 0.08 18 0.2592 d
Ow4 O 0.543863 0.72222 0.812826 Uiso 0.08 18 0.5962 d
Ow5 O -0.419868 0.380144 0.398995 Uiso 0.08 18 0.9439 d
Ow6 O 0.766796 0.274083 1.85842 Uiso 0.08 18 0.4932 d
Ow7 O -0.786575 0.036947 -0.331771 Uiso 0.08 18 0.4442 d
Ow8 O -0.178673 0.067741 1.017846 Uiso 0.08 18 1 d

loop_
_geom_angle_atom_site_label_1
_geom_angle_atom_site_label_2
_geom_angle_atom_site_label_3
_geom_angle_site_symmetry_1
_geom_angle_site_symmetry_3
_geom_angle
O1 La O1 14_544 12_555 162.850(6)
O1 La O2 14_544 13_544 66.401(13)
O1 La O2 14_544 3_555 92.835(14)
O1 La O2 14_544 4_555 81.521(12)
O1 La O2 14_544 11_555 127.731(8)
O1 La O3 14_544 3_555 66.415(15)
O1 La O3 14_544 4_555 118.466(15)
O1 La O4 14_544 . 81.425(12)
O1 La O2 12_555 13_544 127.731(10)
O1 La O2 12_555 3_555 81.521(14)
O1 La O2 12_555 4_555 92.835(12)
O1 La O2 12_555 11_555 66.401(7)
O1 La O3 12_555 3_555 118.466(14)
O1 La O3 12_555 4_555 66.415(15)
O1 La O4 12_555 . 81.425(11)
O2 La O2 13_544 3_555 137.635(8)
O2 La O2 13_544 4_555 74.191(11)
O2 La O2 13_544 11_555 89.585(14)
O2 La O3 13_544 3_555 90.386(10)
O2 La O3 13_544 4_555 68.224(12)
O2 La O4 13_544 . 135.208(6)
O2 La O2 3_555 4_555 141.630(8)
O2 La O2 3_555 11_555 74.191(15)
O2 La O3 3_555 3_555 47.301(5)
O2 La O3 3_555 4_555 147.866(3)
O2 La O4 3_555 . 70.815(8)
O2 La O2 4_555 11_555 137.635(9)
O2 La O3 4_555 3_555 147.866(3)
O2 La O3 4_555 4_555 47.301(8)
O2 La O4 4_555 . 70.815(4)
O2 La O3 11_555 3_555 68.224(13)
O2 La O3 11_555 4_555 90.386(15)
O2 La O4 11_555 . 135.208(8)
O3 La O3 3_555 4_555 150.260(7)
O3 La O4 3_555 . 104.870(9)
O3 La O4 4_555 . 104.870(12)
O1 C1 O1 . 12_555 120.035(11)
O1 C1 C2 . . 119.983(9)
O1 C1 C2 12_555 . 119.982(5)
C1 C2 C3 . . 119.992(8)
C1 C2 C3 . 12_555 119.991(11)
C3 C2 C3 . 12_555 120.017(11)
C2 C3 C4 . . 119.992(8)
C2 C3 H3 . . 120.010(11)
C4 C3 H3 . . 119.999(11)
C3 C4 C5 . . 120.002(11)
C3 C4 H4 . . 119.999(8)
C5 C4 H4 . . 119.999(11)
C4 C5 C4 . 12_555 119.997(11)
C4 C5 C6 . . 120.002(11)
C4 C5 C6 12_555 . 120.001(8)
C5 C6 C7 . . 119.989(11)
C5 C6 C7 . 12_555 119.989(13)
C5 C6 N7 . . 119.989(11)
C5 C6 N7 . 12_555 119.989(13)
C7 C6 C7 . 12_555 120.022(13)
C7 C6 N7 . 12_555 120.022(13)
C7 C6 N7 12_555 . 120.022(13)
C7 C6 N7 12_555 12_555 0.0(5)
N7 C6 N7 . 12_555 120.022(13)
C6 C7 C8 . . 119.989(11)
C6 C7 H7 . . 120.036(13)
C8 C7 H7 . . 119.975(13)
C6 N7 C8 . . 119.989(11)
C6 N7 H7 . . 120.036(13)
C8 N7 H7 . . 119.975(13)
C7 C8 C9 . . 120.000(13)
C7 C8 N9 . . 120.000(13)
C7 C8 C10 . . 119.999(11)
N7 C8 C9 . . 120.000(13)
N7 C8 N9 . . 120.000(13)
N7 C8 C10 . . 119.999(11)
C9 C8 C10 . . 120.001(13)
N9 C8 C10 . . 120.001(13)
C8 C9 C8 . 12_555 120.001(13)
C8 C9 H9 . . 120.000(13)
C8 C9 H9 12_555 . 119.999(11)
C8 N9 C8 . 12_555 120.001(13)
C8 N9 H9 . . 120.000(13)
C8 N9 H9 12_555 . 119.999(11)
C8 C10 C11 . . 119.993(12)
C8 C10 C15 . . 119.993(8)
C11 C10 C15 . . 120.015(11)
C10 C11 C12 . . 119.993(12)
C10 C11 H11 . . 120.012(11)
C12 C11 H11 . . 119.995(8)
C11 C12 C13 . . 119.993(8)
C11 C12 H12 . . 120.005(12)
C13 C12 H12 . . 120.002(11)
C12 C13 C14 . . 120.015(11)
C12 C13 C16 . . 119.993(8)
C14 C13 C16 . . 119.992(12)
C13 C14 C15 . . 119.992(12)
C13 C14 H14 . . 120.013(11)
C15 C14 H14 . . 119.995(8)
C10 C15 C14 . . 119.992(8)
C10 C15 H15 . . 120.029(11)
C14 C15 H15 . . 119.978(12)
O2 C16 O3 . . 120.009(11)
O2 C16 C13 . . 119.996(12)
O3 C16 C13 . . 119.995(8)

loop_
_geom_bond_atom_site_label_1
_geom_bond_atom_site_label_2
_geom_bond_site_symmetry_2
_geom_bond_distance
La O1 14_544 2.4703(9)
La O1 12_555 2.4703(9)
La O2 13_544 2.6084(5)
La O2 3_555 2.9015(9)
La O2 4_555 2.9015(9)
La O2 11_555 2.6084(8)
La O3 3_555 2.5102(8)
La O3 4_555 2.5102(9)
La O4 . 2.5017(8)
O1 C1 . 1.2504(4)
O2 C16 . 1.2703(5)
O3 C16 . 1.2702(3)
C1 C2 . 1.4701(5)
C2 C3 . 1.3702(3)
C2 C3 12_555 1.3702(5)
C3 C4 . 1.3698(4)
C3 H3 . 1.0003(4)
C4 C5 . 1.3703(5)
C4 H4 . 1.0003(2)
C5 C6 . 1.4599(5)
C6 C7 . 1.3697(4)
C6 C7 12_555 1.3697(7)
C6 N7 . 1.3697(4)
C6 N7 12_555 1.3697(7)
C7 C8 . 1.3704(4)
C7 H7 . 0.9999(5)
N7 C8 . 1.3704(4)
N7 H7 . 0.9999(5)
C8 C9 . 1.3698(7)
C8 N9 . 1.3698(7)
C8 C10 . 1.4599(5)
C9 H9 . 1.0000(3)
N9 H9 . 1.0000(3)
C10 C11 . 1.3704(5)
C10 C15 . 1.3702(3)
C11 C12 . 1.3698(4)
C11 H11 . 1.0001(2)
C12 C13 . 1.3705(3)
C12 H12 . 1.0002(4)
C13 C14 . 1.3701(5)
C13 C16 . 1.4698(5)
C14 C15 . 1.3701(4)
C14 H14 . 1.0001(2)
C15 H15 . 1.0001(4)
